data_7024361
loop_
_publ_author_name
'Cheung, Fung Kei Kathy'
'Clarke, Adam J.'
'Clarkson, Guy J.'
'Fox, David J.'
'Graham, Mark A.'
'Lin, Changxue'
'Crivill\'e, Adriana Lorente'
'Wills, Martin'

_publ_section_title
;
 Kinetic and structural studies on 'tethered' Ru(II) arene ketone
 reduction catalysts.
;
_journal_issue 5
_journal_name_full 'Dalton transactions (Cambridge, England : 2003)'
_journal_page_first 1395
_journal_page_last 1402
_journal_paper_doi 10.1039/b915932k
_journal_volume 39
_journal_year 2010
_chemical_absolute_configuration rmad
_chemical_formula_sum 'C31.5 H35 Cl N2 O2.5 Ru S'
_chemical_formula_weight 650.20
_chemical_name_systematic ?
_space_group_IT_number 19
_symmetry_cell_setting orthorhombic
_symmetry_space_group_name_Hall 'P 2ac 2ab'
_symmetry_space_group_name_H-M 'P 21 21 21'
_atom_sites_solution_hydrogens geom
_atom_sites_solution_primary direct
_atom_sites_solution_secondary difmap
_audit_creation_method SHELXL-97
_cell_angle_alpha 90.00
_cell_angle_beta 90.00
_cell_angle_gamma 90.00
_cell_formula_units_Z 4
_cell_length_a 7.0703(3)
_cell_length_b 11.9645(6)
_cell_length_c 34.9758(18)
_cell_measurement_reflns_used 25686
_cell_measurement_temperature 120(2)
_cell_measurement_theta_max 27.48
_cell_measurement_theta_min 2.91
_cell_volume 2958.7(2)
_computing_cell_refinement 'DENZO (Otwinowski & Minor, 1997) & COLLECT (Hooft, R.W.W., 1998)'
_computing_data_collection 'COLLECT (Hooft, R.W.W., 1998)'
_computing_data_reduction 'DENZO (Otwinowski & Minor, 1997) & COLLECT (Hooft, R.W.W., 1998)'
_computing_molecular_graphics 'SHELXTL (Sheldrick, 1997)'
_computing_publication_material 'SHELXTL (Sheldrick, 1997)'
_computing_structure_refinement 'SHELXL-97 (Sheldrick, 1997)'
_computing_structure_solution 'SHELXS-97 (Sheldrick, 1990)'
_diffrn_ambient_temperature 120(2)
_diffrn_detector_area_resol_mean 9.091
_diffrn_measured_fraction_theta_full 0.996
_diffrn_measured_fraction_theta_max 0.996
_diffrn_measurement_device_type 'Bruker-Nonius Roper CCD camera on \k-goniostat'
_diffrn_measurement_method '\f & \w scans'
_diffrn_radiation_monochromator graphite
_diffrn_radiation_source 'Bruker-Nonius FR591 rotating anode'
_diffrn_radiation_type MoK\a
_diffrn_radiation_wavelength 0.71073
_diffrn_reflns_av_R_equivalents 0.0594
_diffrn_reflns_av_sigmaI/netI 0.0659
_diffrn_reflns_limit_h_max 9
_diffrn_reflns_limit_h_min -8
_diffrn_reflns_limit_k_max 15
_diffrn_reflns_limit_k_min -15
_diffrn_reflns_limit_l_max 45
_diffrn_reflns_limit_l_min -45
_diffrn_reflns_number 21250
_diffrn_reflns_theta_full 27.48
_diffrn_reflns_theta_max 27.48
_diffrn_reflns_theta_min 2.94
_diffrn_standards_decay_% nil
_exptl_absorpt_coefficient_mu 0.724
_exptl_absorpt_correction_T_max 0.9182
_exptl_absorpt_correction_T_min 0.5849
_exptl_absorpt_correction_type multi-scan
_exptl_absorpt_process_details 'SADABS 2007/2 (Sheldrick, G.M., 2007)'
_exptl_crystal_colour orange
_exptl_crystal_density_diffrn 1.460
_exptl_crystal_density_method 'not measured'
_exptl_crystal_description rod
_exptl_crystal_F_000 1340
_exptl_crystal_size_max 0.80
_exptl_crystal_size_mid 0.14
_exptl_crystal_size_min 0.12
_refine_diff_density_max 0.599
_refine_diff_density_min -0.883
_refine_diff_density_rms 0.084
_refine_ls_abs_structure_details 'Flack H D (1983), Acta Cryst. A39, 876-881, 2879 Friedel pairs'
_refine_ls_abs_structure_Flack 0.01(3)
_refine_ls_extinction_method none
_refine_ls_goodness_of_fit_ref 1.018
_refine_ls_hydrogen_treatment mixed
_refine_ls_matrix_type full
_refine_ls_number_parameters 366
_refine_ls_number_reflns 6734
_refine_ls_number_restraints 13
_refine_ls_restrained_S_all 1.072
_refine_ls_R_factor_all 0.0535
_refine_ls_R_factor_gt 0.0392
_refine_ls_shift/su_max 0.000
_refine_ls_shift/su_mean 0.000
_refine_ls_structure_factor_coef Fsqd
_refine_ls_weighting_details 'calc w=1/[\s^2^(Fo^2^)+(0.0265P)^2^+3.2074P] where P=(Fo^2^+2Fc^2^)/3'
_refine_ls_weighting_scheme calc
_refine_ls_wR_factor_gt 0.0826
_refine_ls_wR_factor_ref 0.0876
_reflns_number_gt 5765
_reflns_number_total 6734
_reflns_threshold_expression >2sigma(I)
_cod_data_source_file b915932k.txt
_cod_data_source_block cl1
_cod_depositor_comments
;
 Marking attached hydrogen atoms.

 Antanas Vaitkus,
 2017-07-12
;
_cod_original_sg_symbol_H-M P2(1)2(1)2(1)
_cod_original_formula_sum 'C31.50 H35 Cl N2 O2.50 Ru S'
_cod_database_code 7024361

loop_
_symmetry_equiv_pos_as_xyz
'x, y, z'
'-x+1/2, -y, z+1/2'
'-x, y+1/2, -z+1/2'
'x+1/2, -y+1/2, -z'

loop_
_atom_site_label
_atom_site_type_symbol
_atom_site_fract_x
_atom_site_fract_y
_atom_site_fract_z
_atom_site_U_iso_or_equiv
_atom_site_adp_type
_atom_site_occupancy
_atom_site_symmetry_multiplicity
_atom_site_calc_flag
_atom_site_refinement_flags
_atom_site_attached_hydrogens
Cl1 Cl -0.65420(13) 0.07721(9) 0.28327(3) 0.0278(2) Uani 1 1 d . 0
Ru1 Ru -0.38600(4) 0.15281(3) 0.317567(9) 0.01960(8) Uani 1 1 d . 0
C1 C -0.6059(10) 0.1087(5) 0.55770(14) 0.0601(16) Uani 1 1 d U 0
H1A H -0.6473 0.0362 0.5677 0.090 Uiso 1 1 calc R 0
H1B H -0.6797 0.1684 0.5698 0.090 Uiso 1 1 calc R 0
H1C H -0.4714 0.1194 0.5634 0.090 Uiso 1 1 calc R 0
C2 C -0.6361(7) 0.1119(4) 0.51453(13) 0.0404(12) Uani 1 1 d . 0
C3 C -0.7535(7) 0.0349(4) 0.49703(13) 0.0355(11) Uani 1 1 d . 0
H3A H -0.8180 -0.0188 0.5122 0.043 Uiso 1 1 calc R 0
C4 C -0.7788(6) 0.0347(4) 0.45761(13) 0.0305(10) Uani 1 1 d . 0
H4A H -0.8608 -0.0181 0.4459 0.037 Uiso 1 1 calc R 0
C5 C -0.6821(6) 0.1134(4) 0.43528(12) 0.0251(9) Uani 1 1 d . 0
C6 C -0.5669(6) 0.1913(4) 0.45299(13) 0.0332(11) Uani 1 1 d . 0
H6A H -0.5025 0.2455 0.4380 0.040 Uiso 1 1 calc R 0
C7 C -0.5448(7) 0.1911(4) 0.49215(13) 0.0372(12) Uani 1 1 d . 0
H7A H -0.4664 0.2456 0.5039 0.045 Uiso 1 1 calc R 0
S8 S -0.70162(14) 0.11121(9) 0.38445(3) 0.0234(2) Uani 1 1 d . 0
O9 O -0.7388(4) 0.2251(3) 0.37347(8) 0.0285(7) Uani 1 1 d D 0
O10 O -0.8485(4) 0.0301(3) 0.37587(8) 0.0293(7) Uani 1 1 d . 0
N11 N -0.4973(5) 0.0764(3) 0.36853(10) 0.0207(7) Uani 1 1 d . 0
C12 C -0.4607(6) -0.0455(4) 0.36955(12) 0.0231(9) Uani 1 1 d . 0
H12A H -0.5645 -0.0849 0.3556 0.028 Uiso 1 1 calc R 0
C13 C -0.2719(6) -0.0673(3) 0.34879(12) 0.0218(9) Uani 1 1 d . 0
H13A H -0.1696 -0.0278 0.3632 0.026 Uiso 1 1 calc R 0
N14 N -0.2872(5) -0.0149(3) 0.30985(10) 0.0212(8) Uani 1 1 d . 0
H14 H -0.374(8) -0.050(4) 0.2962(12) 0.032 Uiso 1 1 d . 0
C15 C -0.1076(6) -0.0341(4) 0.28754(11) 0.0256(9) Uani 1 1 d . 0
H15A H -0.0574 -0.1090 0.2939 0.031 Uiso 1 1 calc R 0
H15B H -0.0123 0.0218 0.2956 0.031 Uiso 1 1 calc R 0
C16 C -0.1337(7) -0.0263(4) 0.24428(12) 0.0323(10) Uani 1 1 d . 0
H16A H -0.0078 -0.0367 0.2324 0.039 Uiso 1 1 calc R 0
H16B H -0.2126 -0.0906 0.2363 0.039 Uiso 1 1 calc R 0
C17 C -0.2208(6) 0.0783(4) 0.22683(12) 0.0312(10) Uani 1 1 d . 0
H17A H -0.3558 0.0815 0.2343 0.037 Uiso 1 1 calc R 0
H17B H -0.2156 0.0715 0.1986 0.037 Uiso 1 1 calc R 0
C18 C -0.1262(7) 0.1894(4) 0.23839(11) 0.0297(9) Uani 1 1 d . 0
H18A H 0.0118 0.1773 0.2407 0.036 Uiso 1 1 calc R 0
H18B H -0.1468 0.2448 0.2178 0.036 Uiso 1 1 calc R 0
C19 C -0.2001(6) 0.2373(4) 0.27576(13) 0.0276(10) Uani 1 1 d . 0
C20 C -0.1021(6) 0.2253(3) 0.31128(11) 0.0246(9) Uani 1 1 d . 0
H20A H 0.0196 0.1917 0.3114 0.030 Uiso 1 1 calc R 0
C21 C -0.1802(6) 0.2617(3) 0.34604(13) 0.0256(9) Uani 1 1 d . 0
H21A H -0.1123 0.2519 0.3692 0.031 Uiso 1 1 calc R 0
C22 C -0.3598(7) 0.3129(3) 0.34639(12) 0.0285(10) Uani 1 1 d . 0
H22A H -0.4131 0.3370 0.3699 0.034 Uiso 1 1 calc R 0
C23 C -0.4609(6) 0.3286(3) 0.31209(13) 0.0296(10) Uani 1 1 d . 0
H23A H -0.5807 0.3645 0.3123 0.036 Uiso 1 1 calc R 0
C24 C -0.3817(7) 0.2901(3) 0.27713(12) 0.0286(9) Uani 1 1 d . 0
H24A H -0.4511 0.2997 0.2541 0.034 Uiso 1 1 calc R 0
C25 C -0.2248(6) -0.1901(3) 0.34803(12) 0.0224(9) Uani 1 1 d . 0
C26 C -0.3347(6) -0.2690(4) 0.32877(12) 0.0300(10) Uani 1 1 d . 0
H26A H -0.4439 -0.2446 0.3153 0.036 Uiso 1 1 calc R 0
C27 C -0.2901(7) -0.3811(4) 0.32863(13) 0.0337(11) Uani 1 1 d . 0
H27A H -0.3664 -0.4326 0.3149 0.040 Uiso 1 1 calc R 0
C28 C -0.1325(7) -0.4182(4) 0.34875(13) 0.0339(10) Uani 1 1 d . 0
H28A H -0.1018 -0.4955 0.3493 0.041 Uiso 1 1 calc R 0
C29 C -0.0208(6) -0.3416(4) 0.36790(13) 0.0333(10) Uani 1 1 d . 0
H29A H 0.0878 -0.3667 0.3814 0.040 Uiso 1 1 calc R 0
C30 C -0.0652(6) -0.2286(4) 0.36766(13) 0.0274(10) Uani 1 1 d . 0
H30A H 0.0133 -0.1771 0.3809 0.033 Uiso 1 1 calc R 0
C31 C -0.4437(6) -0.0951(4) 0.40973(12) 0.0289(10) Uani 1 1 d . 0
C32 C -0.5396(7) -0.1924(4) 0.41915(15) 0.0374(12) Uani 1 1 d . 0
H32A H -0.6209 -0.2264 0.4009 0.045 Uiso 1 1 calc R 0
C33 C -0.5180(9) -0.2405(5) 0.45498(18) 0.0572(17) Uani 1 1 d . 0
H33A H -0.5827 -0.3077 0.4611 0.069 Uiso 1 1 calc R 0
C34 C -0.4019(9) -0.1904(5) 0.48185(16) 0.0581(16) Uani 1 1 d U 0
H34A H -0.3889 -0.2222 0.5066 0.070 Uiso 1 1 calc R 0
C35 C -0.3062(7) -0.0950(5) 0.47266(14) 0.0484(14) Uani 1 1 d . 0
H35A H -0.2258 -0.0610 0.4911 0.058 Uiso 1 1 calc R 0
C36 C -0.3252(6) -0.0467(4) 0.43641(13) 0.0327(11) Uani 1 1 d . 0
H36A H -0.2567 0.0191 0.4302 0.039 Uiso 1 1 calc R 0
O01 O -0.7262(10) 0.4574(5) 0.37990(19) 0.0362(16) Uani 0.50 1 d PD 1
C01 C -0.6367(15) 0.4924(8) 0.4133(3) 0.042(2) Uani 0.50 1 d P 3

loop_
_atom_site_aniso_label
_atom_site_aniso_U_11
_atom_site_aniso_U_22
_atom_site_aniso_U_33
_atom_site_aniso_U_23
_atom_site_aniso_U_13
_atom_site_aniso_U_12
Cl1 0.0139(5) 0.0443(6) 0.0253(5) -0.0011(4) -0.0039(4) -0.0045(4)
Ru1 0.01384(13) 0.02435(15) 0.02063(14) 0.00296(14) -0.00283(13) -0.00298(14)
C1 0.059(3) 0.091(4) 0.030(2) -0.001(3) 0.002(3) 0.004(3)
C2 0.031(3) 0.061(3) 0.029(2) -0.003(2) 0.002(2) 0.007(2)
C3 0.031(3) 0.045(3) 0.030(2) 0.007(2) 0.009(2) 0.001(2)
C4 0.021(2) 0.041(3) 0.029(2) 0.000(2) 0.0044(19) -0.0025(19)
C5 0.0180(19) 0.033(2) 0.024(2) 0.0000(18) 0.0023(17) -0.0013(17)
C6 0.026(2) 0.045(3) 0.028(2) 0.002(2) -0.0001(19) -0.0116(19)
C7 0.034(3) 0.052(3) 0.026(2) -0.008(2) -0.002(2) -0.005(2)
S8 0.0149(5) 0.0332(6) 0.0220(5) 0.0004(4) -0.0011(4) -0.0032(4)
O9 0.0230(16) 0.0353(18) 0.0272(16) 0.0023(14) -0.0007(13) 0.0027(13)
O10 0.0158(15) 0.0422(18) 0.0299(16) -0.0028(13) -0.0019(12) -0.0072(13)
N11 0.0138(16) 0.0252(19) 0.0232(18) 0.0045(14) 0.0003(14) -0.0024(14)
C12 0.0135(18) 0.028(2) 0.028(2) 0.0049(18) -0.0009(16) -0.0028(16)
C13 0.017(2) 0.025(2) 0.023(2) 0.0022(17) -0.0023(17) -0.0045(17)
N14 0.0143(16) 0.0263(19) 0.023(2) 0.0010(14) 0.0001(14) -0.0051(14)
C15 0.0166(19) 0.031(2) 0.029(2) 0.0007(17) 0.0036(19) -0.002(2)
C16 0.029(2) 0.039(3) 0.029(2) -0.0028(19) 0.004(2) -0.005(2)
C17 0.021(2) 0.050(3) 0.023(2) 0.002(2) 0.0036(18) -0.004(2)
C18 0.024(2) 0.039(2) 0.026(2) 0.0092(17) 0.005(2) -0.005(2)
C19 0.022(2) 0.029(2) 0.032(2) 0.0091(19) 0.0055(19) -0.0087(18)
C20 0.0156(18) 0.024(2) 0.035(2) 0.0054(16) 0.0009(19) -0.0093(17)
C21 0.023(2) 0.024(2) 0.030(2) -0.0001(18) -0.0091(18) -0.0117(17)
C22 0.033(3) 0.024(2) 0.029(2) -0.0021(16) -0.001(2) -0.0008(19)
C23 0.028(2) 0.023(2) 0.038(3) 0.009(2) -0.0018(19) 0.0000(17)
C24 0.028(2) 0.034(2) 0.024(2) 0.0101(18) -0.004(2) -0.001(2)
C25 0.019(2) 0.025(2) 0.024(2) 0.0002(17) 0.0010(17) -0.0026(16)
C26 0.029(2) 0.029(2) 0.032(2) 0.0016(18) -0.0076(18) -0.0033(18)
C27 0.036(3) 0.030(3) 0.034(3) -0.0005(19) -0.006(2) -0.012(2)
C28 0.034(3) 0.026(2) 0.042(3) 0.0017(19) 0.006(2) -0.001(2)
C29 0.027(2) 0.035(3) 0.038(2) 0.002(2) 0.0007(19) 0.005(2)
C30 0.022(2) 0.029(2) 0.031(2) -0.0011(19) -0.0051(18) 0.0005(18)
C31 0.020(2) 0.041(3) 0.026(2) 0.008(2) 0.0030(17) 0.0036(19)
C32 0.026(2) 0.041(3) 0.045(3) 0.015(2) 0.005(2) -0.002(2)
C33 0.050(3) 0.062(4) 0.060(4) 0.034(3) 0.013(3) 0.001(3)
C34 0.052(3) 0.077(4) 0.045(3) 0.031(3) 0.007(3) 0.009(3)
C35 0.035(3) 0.079(4) 0.031(3) 0.016(3) -0.003(2) 0.007(3)
C36 0.021(2) 0.049(3) 0.028(2) 0.006(2) -0.0005(18) 0.006(2)
O01 0.036(4) 0.029(3) 0.044(4) -0.001(3) 0.004(3) 0.013(3)
C01 0.035(6) 0.038(5) 0.053(6) -0.014(5) -0.013(5) 0.003(5)

loop_
_atom_type_symbol
_atom_type_description
_atom_type_scat_dispersion_real
_atom_type_scat_dispersion_imag
_atom_type_scat_source
C C 0.0033 0.0016 'International Tables Vol C Tables 4.2.6.8 and 6.1.1.4'
H H 0.0000 0.0000 'International Tables Vol C Tables 4.2.6.8 and 6.1.1.4'
N N 0.0061 0.0033 'International Tables Vol C Tables 4.2.6.8 and 6.1.1.4'
O O 0.0106 0.0060 'International Tables Vol C Tables 4.2.6.8 and 6.1.1.4'
S S 0.1246 0.1234 'International Tables Vol C Tables 4.2.6.8 and 6.1.1.4'
Cl Cl 0.1484 0.1585 'International Tables Vol C Tables 4.2.6.8 and 6.1.1.4'
Ru Ru -1.2594 0.8363 'International Tables Vol C Tables 4.2.6.8 and 6.1.1.4'

loop_
_geom_angle_atom_site_label_1
_geom_angle_atom_site_label_2
_geom_angle_atom_site_label_3
_geom_angle
N14 Ru1 N11 79.95(13)
N14 Ru1 C24 128.55(15)
N11 Ru1 C24 150.15(15)
N14 Ru1 C22 148.95(15)
N11 Ru1 C22 91.24(15)
C24 Ru1 C22 68.49(16)
N14 Ru1 C23 166.71(15)
N11 Ru1 C23 113.23(15)
C24 Ru1 C23 38.19(16)
C22 Ru1 C23 37.80(16)
N14 Ru1 C21 113.43(15)
N11 Ru1 C21 96.83(15)
C24 Ru1 C21 80.60(17)
C22 Ru1 C21 37.68(17)
C23 Ru1 C21 68.11(16)
N14 Ru1 C20 93.40(14)
N11 Ru1 C20 125.77(14)
C24 Ru1 C20 67.84(17)
C22 Ru1 C20 67.69(16)
C23 Ru1 C20 80.33(16)
C21 Ru1 C20 37.32(15)
N14 Ru1 C19 98.70(15)
N11 Ru1 C19 163.61(14)
C24 Ru1 C19 38.16(17)
C22 Ru1 C19 81.54(17)
C23 Ru1 C19 69.18(17)
C21 Ru1 C19 68.53(17)
C20 Ru1 C19 37.84(15)
N14 Ru1 Cl1 80.96(10)
N11 Ru1 Cl1 88.01(9)
C24 Ru1 Cl1 88.32(13)
C22 Ru1 Cl1 128.80(13)
C23 Ru1 Cl1 97.29(12)
C21 Ru1 Cl1 165.37(12)
C20 Ru1 Cl1 144.47(11)
C19 Ru1 Cl1 108.01(12)
C2 C1 H1A 109.5
C2 C1 H1B 109.5
H1A C1 H1B 109.5
C2 C1 H1C 109.5
H1A C1 H1C 109.5
H1B C1 H1C 109.5
C3 C2 C7 118.9(4)
C3 C2 C1 120.4(5)
C7 C2 C1 120.7(5)
C2 C3 C4 121.2(5)
C2 C3 H3A 119.4
C4 C3 H3A 119.4
C3 C4 C5 119.3(4)
C3 C4 H4A 120.4
C5 C4 H4A 120.4
C6 C5 C4 119.4(4)
C6 C5 S8 120.1(3)
C4 C5 S8 120.5(3)
C7 C6 C5 120.6(4)
C7 C6 H6A 119.7
C5 C6 H6A 119.7
C6 C7 C2 120.6(5)
C6 C7 H7A 119.7
C2 C7 H7A 119.7
O9 S8 O10 116.55(18)
O9 S8 N11 108.53(19)
O10 S8 N11 113.48(18)
O9 S8 C5 105.43(19)
O10 S8 C5 105.74(19)
N11 S8 C5 106.26(18)
C12 N11 S8 113.9(3)
C12 N11 Ru1 112.0(3)
S8 N11 Ru1 120.43(19)
N11 C12 C31 114.7(4)
N11 C12 C13 107.8(3)
C31 C12 C13 107.4(3)
N11 C12 H12A 108.9
C31 C12 H12A 108.9
C13 C12 H12A 108.9
N14 C13 C25 114.0(3)
N14 C13 C12 107.1(3)
C25 C13 C12 111.4(3)
N14 C13 H13A 108.1
C25 C13 H13A 108.1
C12 C13 H13A 108.1
C13 N14 C15 110.2(3)
C13 N14 Ru1 107.5(2)
C15 N14 Ru1 118.9(2)
C13 N14 H14 110(3)
C15 N14 H14 103(3)
Ru1 N14 H14 107(3)
N14 C15 C16 113.7(4)
N14 C15 H15A 108.8
C16 C15 H15A 108.8
N14 C15 H15B 108.8
C16 C15 H15B 108.8
H15A C15 H15B 107.7
C17 C16 C15 119.7(4)
C17 C16 H16A 107.4
C15 C16 H16A 107.4
C17 C16 H16B 107.4
C15 C16 H16B 107.4
H16A C16 H16B 106.9
C16 C17 C18 115.4(4)
C16 C17 H17A 108.4
C18 C17 H17A 108.4
C16 C17 H17B 108.4
C18 C17 H17B 108.4
H17A C17 H17B 107.5
C19 C18 C17 113.7(3)
C19 C18 H18A 108.8
C17 C18 H18A 108.8
C19 C18 H18B 108.8
C17 C18 H18B 108.8
H18A C18 H18B 107.7
C20 C19 C24 116.7(4)
C20 C19 C18 122.9(4)
C24 C19 C18 120.2(4)
C20 C19 Ru1 70.6(2)
C24 C19 Ru1 69.3(2)
C18 C19 Ru1 126.9(3)
C21 C20 C19 122.0(4)
C21 C20 Ru1 71.1(2)
C19 C20 Ru1 71.6(2)
C21 C20 H20A 119.0
C19 C20 H20A 119.0
Ru1 C20 H20A 131.3
C20 C21 C22 119.7(4)
C20 C21 Ru1 71.5(2)
C22 C21 Ru1 70.4(2)
C20 C21 H21A 120.1
C22 C21 H21A 120.1
Ru1 C21 H21A 130.5
C23 C22 C21 120.5(4)
C23 C22 Ru1 71.3(2)
C21 C22 Ru1 71.9(2)
C23 C22 H22A 119.7
C21 C22 H22A 119.7
Ru1 C22 H22A 129.5
C22 C23 C24 119.3(4)
C22 C23 Ru1 70.9(2)
C24 C23 Ru1 70.6(2)
C22 C23 H23A 120.4
C24 C23 H23A 120.4
Ru1 C23 H23A 130.8
C23 C24 C19 121.6(4)
C23 C24 Ru1 71.3(2)
C19 C24 Ru1 72.5(2)
C23 C24 H24A 119.2
C19 C24 H24A 119.2
Ru1 C24 H24A 129.6
C26 C25 C30 117.6(4)
C26 C25 C13 123.0(4)
C30 C25 C13 119.4(4)
C27 C26 C25 122.2(4)
C27 C26 H26A 118.9
C25 C26 H26A 118.9
C26 C27 C28 119.5(4)
C26 C27 H27A 120.2
C28 C27 H27A 120.2
C29 C28 C27 119.4(4)
C29 C28 H28A 120.3
C27 C28 H28A 120.3
C28 C29 C30 120.9(4)
C28 C29 H29A 119.6
C30 C29 H29A 119.6
C29 C30 C25 120.4(4)
C29 C30 H30A 119.8
C25 C30 H30A 119.8
C36 C31 C32 119.2(4)
C36 C31 C12 120.4(4)
C32 C31 C12 120.4(4)
C31 C32 C33 120.6(5)
C31 C32 H32A 119.7
C33 C32 H32A 119.7
C34 C33 C32 120.0(5)
C34 C33 H33A 120.0
C32 C33 H33A 120.0
C35 C34 C33 119.7(5)
C35 C34 H34A 120.1
C33 C34 H34A 120.1
C34 C35 C36 120.7(5)
C34 C35 H35A 119.7
C36 C35 H35A 119.7
C31 C36 C35 119.8(5)
C31 C36 H36A 120.1
C35 C36 H36A 120.1

loop_
_geom_bond_atom_site_label_1
_geom_bond_atom_site_label_2
_geom_bond_distance
Cl1 Ru1 2.4193(10)
Ru1 N14 2.141(3)
Ru1 N11 2.152(3)
Ru1 C24 2.168(4)
Ru1 C22 2.172(4)
Ru1 C23 2.177(4)
Ru1 C21 2.192(4)
Ru1 C20 2.198(4)
Ru1 C19 2.211(4)
C1 C2 1.525(6)
C1 H1A 0.9800
C1 H1B 0.9800
C1 H1C 0.9800
C2 C3 1.383(7)
C2 C7 1.388(7)
C3 C4 1.390(6)
C3 H3A 0.9500
C4 C5 1.401(6)
C4 H4A 0.9500
C5 C6 1.384(6)
C5 S8 1.783(4)
C6 C7 1.379(6)
C6 H6A 0.9500
C7 H7A 0.9500
S8 O9 1.440(3)
S8 O10 1.453(3)
S8 N11 1.604(3)
N11 C12 1.482(5)
C12 C31 1.530(6)
C12 C13 1.542(5)
C12 H12A 1.0000
C13 N14 1.504(5)
C13 C25 1.507(6)
C13 H13A 1.0000
N14 C15 1.508(5)
N14 H14 0.88(5)
C15 C16 1.527(6)
C15 H15A 0.9900
C15 H15B 0.9900
C16 C17 1.523(6)
C16 H16A 0.9900
C16 H16B 0.9900
C17 C18 1.542(6)
C17 H17A 0.9900
C17 H17B 0.9900
C18 C19 1.520(6)
C18 H18A 0.9900
C18 H18B 0.9900
C19 C20 1.429(6)
C19 C24 1.432(6)
C20 C21 1.405(6)
C20 H20A 0.9500
C21 C22 1.409(6)
C21 H21A 0.9500
C22 C23 1.409(6)
C22 H22A 0.9500
C23 C24 1.421(6)
C23 H23A 0.9500
C24 H24A 0.9500
C25 C26 1.396(6)
C25 C30 1.399(6)
C26 C27 1.377(6)
C26 H26A 0.9500
C27 C28 1.391(7)
C27 H27A 0.9500
C28 C29 1.383(7)
C28 H28A 0.9500
C29 C30 1.388(7)
C29 H29A 0.9500
C30 H30A 0.9500
C31 C36 1.382(6)
C31 C32 1.387(6)
C32 C33 1.387(7)
C32 H32A 0.9500
C33 C34 1.384(9)
C33 H33A 0.9500
C34 C35 1.365(8)
C34 H34A 0.9500
C35 C36 1.399(6)
C35 H35A 0.9500
C36 H36A 0.9500
O01 C01 1.393(11)

loop_
_geom_hbond_atom_site_label_D
_geom_hbond_atom_site_label_H
_geom_hbond_atom_site_label_A
_geom_hbond_distance_DH
_geom_hbond_distance_HA
_geom_hbond_distance_DA
_geom_hbond_angle_DHA
N14 H14 Cl1 0.88(5) 2.54(5) 2.968(4) 111(3)
